data_4124186
loop_
_publ_author_name
'Davies, David L.'
'Ellul, Charles E.'
'Macgregor, Stuart A.'
'McMullin, Claire L.'
'Singh, Kuldip'

_publ_section_title
;
 Experimental and DFT Studies Explain Solvent Control of C-H Activation
 and Product Selectivity in the Rh(III)-Catalyzed Formation of Neutral and
 Cationic Heterocycles.
;
_journal_issue 30
_journal_name_full 'Journal of the American Chemical Society'
_journal_page_first 9659
_journal_page_last 9669
_journal_paper_doi 10.1021/jacs.5b04858
_journal_volume 137
_journal_year 2015
_chemical_formula_moiety 'C25 H33 N2, P F6'
_chemical_formula_sum 'C25 H33 F6 N2 P'
_chemical_formula_weight 506.50
_chemical_name_systematic
; 
 ? 
;
_space_group_IT_number 15
_symmetry_cell_setting monoclinic
_symmetry_space_group_name_Hall '-C 2yc'
_symmetry_space_group_name_H-M 'C 1 2/c 1'
_atom_sites_solution_hydrogens geom
_atom_sites_solution_primary direct
_atom_sites_solution_secondary difmap
_audit_creation_method SHELXL-97
_cell_angle_alpha 90.00
_cell_angle_beta 94.255(4)
_cell_angle_gamma 90.00
_cell_formula_units_Z 4
_cell_length_a 12.495(3)
_cell_length_b 21.338(5)
_cell_length_c 8.917(2)
_cell_measurement_reflns_used 635
_cell_measurement_temperature 150(2)
_cell_measurement_theta_max 23.281
_cell_measurement_theta_min 2.877
_cell_volume 2370.9(10)
_computing_cell_refinement 'Bruker SMART'
_computing_data_collection 'Bruker SMART'
_computing_data_reduction 'Bruker SHELXTL'
_computing_molecular_graphics 'Bruker SHELXTL'
_computing_publication_material 'Bruker SHELXTL'
_computing_structure_refinement 'SHELXL-97 (Sheldrick, 1997)'
_computing_structure_solution 'SHELXS-97 (Sheldrick, 1990)'
_diffrn_ambient_temperature 150(2)
_diffrn_measured_fraction_theta_full 0.999
_diffrn_measured_fraction_theta_max 0.999
_diffrn_measurement_device_type 'Bruker Apex 2000 CCD area detector'
_diffrn_measurement_method 'phi and omega scans'
_diffrn_radiation_monochromator graphite
_diffrn_radiation_source 'fine-focus sealed tube'
_diffrn_radiation_type MoK\a
_diffrn_radiation_wavelength 0.71073
_diffrn_reflns_av_R_equivalents 0.0919
_diffrn_reflns_av_sigmaI/netI 0.0665
_diffrn_reflns_limit_h_max 14
_diffrn_reflns_limit_h_min -14
_diffrn_reflns_limit_k_max 25
_diffrn_reflns_limit_k_min -25
_diffrn_reflns_limit_l_max 10
_diffrn_reflns_limit_l_min -10
_diffrn_reflns_number 8568
_diffrn_reflns_theta_full 25.00
_diffrn_reflns_theta_max 25.00
_diffrn_reflns_theta_min 1.89
_exptl_absorpt_coefficient_mu 0.180
_exptl_absorpt_correction_T_max 0.981
_exptl_absorpt_correction_T_min 0.374
_exptl_absorpt_correction_type empirical
_exptl_absorpt_process_details
;
absorption correction based on 3041 reflections(SADABS);Rint 0.1021 before
correction and 0.0638 after.
;
_exptl_crystal_colour 'pale yellow'
_exptl_crystal_density_diffrn 1.419
_exptl_crystal_density_method 'not measured'
_exptl_crystal_description block
_exptl_crystal_F_000 1064
_exptl_crystal_size_max 0.31
_exptl_crystal_size_mid 0.14
_exptl_crystal_size_min 0.07
_refine_diff_density_max 0.503
_refine_diff_density_min -0.265
_refine_diff_density_rms 0.064
_refine_ls_extinction_method none
_refine_ls_goodness_of_fit_ref 0.998
_refine_ls_hydrogen_treatment constr
_refine_ls_matrix_type full
_refine_ls_number_parameters 159
_refine_ls_number_reflns 2097
_refine_ls_number_restraints 0
_refine_ls_restrained_S_all 0.998
_refine_ls_R_factor_all 0.0771
_refine_ls_R_factor_gt 0.0566
_refine_ls_shift/su_max 0.000
_refine_ls_shift/su_mean 0.000
_refine_ls_structure_factor_coef Fsqd
_refine_ls_weighting_details 'calc w=1/[\s^2^(Fo^2^)+(0.0752P)^2^+0.0000P] where P=(Fo^2^+2Fc^2^)/3'
_refine_ls_weighting_scheme calc
_refine_ls_wR_factor_gt 0.1341
_refine_ls_wR_factor_ref 0.1456
_reflns_number_gt 1484
_reflns_number_total 2097
_reflns_threshold_expression >2sigma(I)
_cod_data_source_file ja5b04858_si_004.cif
_cod_data_source_block 13010
_cod_depositor_comments
;
The following automatic conversions were performed:

'_symmetry_cell_setting' value 'Monoclinic' changed to 'monoclinic'
according to
/usr/data/users/saulius/crontab/automatic-downloads/rss-feeds/ACS/lib/dictionaries/cif_core.dic
dictionary named 'cif_core.dic' version 2.4.2 from 2011-04-26.

Automatic conversion script
Id: cif_fix_values 3271 2015-04-21 07:52:19Z andrius 

 Adding full bibliography for 4124183--4124188.cif.
;
_cod_original_cell_volume 2370.7(9)
_cod_original_sg_symbol_H-M C2/c
_cod_database_code 4124186

loop_
_symmetry_equiv_pos_as_xyz
'x, y, z'
'-x, y, -z+1/2'
'x+1/2, y+1/2, z'
'-x+1/2, y+1/2, -z+1/2'
'-x, -y, -z'
'x, -y, z-1/2'
'-x+1/2, -y+1/2, -z'
'x+1/2, -y+1/2, z-1/2'

loop_
_atom_site_label
_atom_site_type_symbol
_atom_site_fract_x
_atom_site_fract_y
_atom_site_fract_z
_atom_site_U_iso_or_equiv
_atom_site_adp_type
_atom_site_occupancy
_atom_site_symmetry_multiplicity
_atom_site_calc_flag
_atom_site_refinement_flags
N1 N 0.5000 0.06717(12) 0.2500 0.0249(7) Uani 1 2 d S
N2 N 0.57009(17) 0.10326(10) 0.1782(3) 0.0279(6) Uani 0.50 1 d P
C1 C 0.54211(19) 0.16448(12) 0.2068(3) 0.0350(7) Uani 1 1 d .
H1 H 0.5766 0.2007 0.1714 0.042 Uiso 1 1 calc R
C2 C 0.57009(17) 0.10326(10) 0.1782(3) 0.0279(6) Uani 0.50 1 d P
C3 C 0.5000 0.00238(15) 0.2500 0.0246(8) Uani 1 2 d S
C4 C 0.57837(18) -0.02749(11) 0.1709(3) 0.0256(6) Uani 1 1 d .
C5 C 0.57558(19) -0.09334(12) 0.1726(3) 0.0290(6) Uani 1 1 d .
H5 H 0.6259 -0.1165 0.1202 0.035 Uiso 1 1 calc R
C6 C 0.5000 -0.12457(16) 0.2500 0.0310(9) Uani 1 2 d S
H6 H 0.5000 -0.1691 0.2500 0.037 Uiso 1 2 calc SR
C7 C 0.65447(18) 0.01017(11) 0.0931(3) 0.0268(6) Uani 1 1 d .
C8 C 0.64941(19) 0.07427(11) 0.0967(3) 0.0281(6) Uani 1 1 d .
C9 C 0.7403(2) -0.02296(12) 0.0132(3) 0.0314(6) Uani 1 1 d .
H9A H 0.7673 0.0058 -0.0626 0.038 Uiso 1 1 calc R
H9B H 0.7080 -0.0596 -0.0410 0.038 Uiso 1 1 calc R
C10 C 0.83533(19) -0.04530(12) 0.1180(3) 0.0339(7) Uani 1 1 d .
H10A H 0.8652 -0.0092 0.1772 0.041 Uiso 1 1 calc R
H10B H 0.8096 -0.0764 0.1894 0.041 Uiso 1 1 calc R
C11 C 0.9235(2) -0.07458(13) 0.0329(3) 0.0406(8) Uani 1 1 d .
H11A H 0.8964 -0.1128 -0.0176 0.061 Uiso 1 1 calc R
H11B H 0.9848 -0.0850 0.1035 0.061 Uiso 1 1 calc R
H11C H 0.9463 -0.0448 -0.0422 0.061 Uiso 1 1 calc R
C12 C 0.7219(2) 0.11904(12) 0.0228(3) 0.0324(7) Uani 1 1 d .
H12A H 0.6808 0.1574 -0.0056 0.039 Uiso 1 1 calc R
H12B H 0.7440 0.0996 -0.0710 0.039 Uiso 1 1 calc R
C13 C 0.82288(19) 0.13781(12) 0.1201(3) 0.0362(7) Uani 1 1 d .
H13A H 0.8026 0.1499 0.2213 0.043 Uiso 1 1 calc R
H13B H 0.8717 0.1013 0.1317 0.043 Uiso 1 1 calc R
C14 C 0.8813(2) 0.19179(12) 0.0524(4) 0.0465(8) Uani 1 1 d .
H14A H 0.8953 0.1816 -0.0515 0.070 Uiso 1 1 calc R
H14B H 0.9495 0.1991 0.1113 0.070 Uiso 1 1 calc R
H14C H 0.8370 0.2296 0.0536 0.070 Uiso 1 1 calc R
P1 P 0.2500 0.2500 0.0000 0.0322(3) Uani 1 2 d S
F1 F 0.27440(12) 0.17880(7) 0.04891(17) 0.0436(5) Uani 1 1 d .
F2 F 0.29834(19) 0.27347(9) 0.1577(2) 0.0894(8) Uani 1 1 d .
F3 F 0.13680(16) 0.24584(8) 0.0633(3) 0.0879(8) Uani 1 1 d .

loop_
_atom_site_aniso_label
_atom_site_aniso_U_11
_atom_site_aniso_U_22
_atom_site_aniso_U_33
_atom_site_aniso_U_23
_atom_site_aniso_U_13
_atom_site_aniso_U_12
N1 0.0234(15) 0.0244(16) 0.0269(17) 0.000 0.0010(13) 0.000
N2 0.0289(12) 0.0269(13) 0.0276(13) 0.0024(10) -0.0007(10) -0.0040(10)
C1 0.0409(15) 0.0255(14) 0.0380(18) 0.0014(12) -0.0023(13) -0.0058(11)
C2 0.0289(12) 0.0269(13) 0.0276(13) 0.0024(10) -0.0007(10) -0.0040(10)
C3 0.0282(18) 0.0224(18) 0.0222(19) 0.000 -0.0053(15) 0.000
C4 0.0250(13) 0.0299(14) 0.0213(14) -0.0009(10) -0.0010(11) 0.0011(10)
C5 0.0273(13) 0.0281(14) 0.0319(15) -0.0009(11) 0.0037(12) 0.0032(10)
C6 0.034(2) 0.0237(19) 0.035(2) 0.000 0.0000(18) 0.000
C7 0.0259(13) 0.0321(15) 0.0215(14) 0.0016(11) -0.0034(11) -0.0003(11)
C8 0.0259(13) 0.0341(15) 0.0238(15) 0.0028(11) -0.0018(11) -0.0027(11)
C9 0.0331(15) 0.0362(16) 0.0254(15) 0.0008(11) 0.0057(12) 0.0002(11)
C10 0.0296(14) 0.0385(16) 0.0336(16) -0.0023(12) 0.0021(12) 0.0028(11)
C11 0.0310(15) 0.0445(18) 0.0470(19) -0.0071(14) 0.0083(14) 0.0022(12)
C12 0.0356(15) 0.0306(15) 0.0315(16) 0.0028(11) 0.0067(13) -0.0022(11)
C13 0.0309(15) 0.0383(16) 0.0402(18) 0.0012(13) 0.0072(13) -0.0048(12)
C14 0.0331(16) 0.0392(17) 0.068(2) 0.0018(15) 0.0124(15) -0.0042(13)
P1 0.0308(5) 0.0279(6) 0.0385(7) -0.0001(4) 0.0068(5) -0.0001(4)
F1 0.0488(10) 0.0299(9) 0.0529(12) 0.0041(7) 0.0094(8) 0.0036(7)
F2 0.151(2) 0.0481(12) 0.0608(14) -0.0114(10) -0.0470(14) 0.0148(12)
F3 0.0570(13) 0.0570(13) 0.157(2) 0.0296(13) 0.0608(14) 0.0126(9)

loop_
_atom_type_symbol
_atom_type_description
_atom_type_scat_dispersion_real
_atom_type_scat_dispersion_imag
_atom_type_scat_source
C C 0.0033 0.0016 'International Tables Vol C Tables 4.2.6.8 and 6.1.1.4'
H H 0.0000 0.0000 'International Tables Vol C Tables 4.2.6.8 and 6.1.1.4'
N N 0.0061 0.0033 'International Tables Vol C Tables 4.2.6.8 and 6.1.1.4'
P P 0.1023 0.0942 'International Tables Vol C Tables 4.2.6.8 and 6.1.1.4'
F F 0.0171 0.0103 'International Tables Vol C Tables 4.2.6.8 and 6.1.1.4'

loop_
_geom_angle_atom_site_label_1
_geom_angle_atom_site_label_2
_geom_angle_atom_site_label_3
_geom_angle
_geom_angle_site_symmetry_1
_geom_angle_site_symmetry_3
C2 N1 N2 0.0(2) 2_655 2_655
C2 N1 N2 111.1(3) 2_655 .
N2 N1 N2 111.1(3) 2_655 .
C2 N1 C3 124.45(14) 2_655 .
N2 N1 C3 124.45(14) 2_655 .
N2 N1 C3 124.45(14) . .
N1 N2 C1 105.5(2) . .
N1 N2 C8 119.6(2) . .
C1 N2 C8 134.9(2) . .
C1 C1 N2 108.92(14) 2_655 .
C1 C1 H1 125.5 2_655 .
N2 C1 H1 125.5 . .
N1 C3 C4 117.04(15) . 2_655
N1 C3 C4 117.04(15) . .
C4 C3 C4 125.9(3) 2_655 .
C3 C4 C5 115.5(2) . .
C3 C4 C7 119.5(2) . .
C5 C4 C7 125.0(2) . .
C6 C5 C4 120.4(2) . .
C6 C5 H5 119.8 . .
C4 C5 H5 119.8 . .
C5 C6 C5 122.3(3) 2_655 .
C5 C6 H6 118.8 2_655 .
C5 C6 H6 118.8 . .
C8 C7 C4 120.4(2) . .
C8 C7 C9 121.0(2) . .
C4 C7 C9 118.6(2) . .
C7 C8 N2 119.0(2) . .
C7 C8 C12 126.5(2) . .
N2 C8 C12 114.6(2) . .
C7 C9 C10 113.8(2) . .
C7 C9 H9A 108.8 . .
C10 C9 H9A 108.8 . .
C7 C9 H9B 108.8 . .
C10 C9 H9B 108.8 . .
H9A C9 H9B 107.7 . .
C11 C10 C9 112.4(2) . .
C11 C10 H10A 109.1 . .
C9 C10 H10A 109.1 . .
C11 C10 H10B 109.1 . .
C9 C10 H10B 109.1 . .
H10A C10 H10B 107.8 . .
C10 C11 H11A 109.5 . .
C10 C11 H11B 109.5 . .
H11A C11 H11B 109.5 . .
C10 C11 H11C 109.5 . .
H11A C11 H11C 109.5 . .
H11B C11 H11C 109.5 . .
C8 C12 C13 114.6(2) . .
C8 C12 H12A 108.6 . .
C13 C12 H12A 108.6 . .
C8 C12 H12B 108.6 . .
C13 C12 H12B 108.6 . .
H12A C12 H12B 107.6 . .
C14 C13 C12 112.0(2) . .
C14 C13 H13A 109.2 . .
C12 C13 H13A 109.2 . .
C14 C13 H13B 109.2 . .
C12 C13 H13B 109.2 . .
H13A C13 H13B 107.9 . .
C13 C14 H14A 109.5 . .
C13 C14 H14B 109.5 . .
H14A C14 H14B 109.5 . .
C13 C14 H14C 109.5 . .
H14A C14 H14C 109.5 . .
H14B C14 H14C 109.5 . .
F3 P1 F3 180.00(13) . 7
F3 P1 F2 89.60(13) . .
F3 P1 F2 90.40(13) 7 .
F3 P1 F2 90.40(13) . 7
F3 P1 F2 89.60(13) 7 7
F2 P1 F2 180.00(13) . 7
F3 P1 F1 89.61(8) . 7
F3 P1 F1 90.39(8) 7 7
F2 P1 F1 89.66(9) . 7
F2 P1 F1 90.34(9) 7 7
F3 P1 F1 90.39(8) . .
F3 P1 F1 89.61(8) 7 .
F2 P1 F1 90.34(9) . .
F2 P1 F1 89.66(9) 7 .
F1 P1 F1 180.00(3) 7 .

loop_
_geom_bond_atom_site_label_1
_geom_bond_atom_site_label_2
_geom_bond_distance
_geom_bond_site_symmetry_2
N1 C2 1.361(3) 2_655
N1 N2 1.361(3) 2_655
N1 N2 1.361(3) .
N1 C3 1.382(4) .
N2 C1 1.381(3) .
N2 C8 1.414(3) .
C1 C1 1.350(5) 2_655
C1 H1 0.9500 .
C3 C4 1.402(3) 2_655
C3 C4 1.402(3) .
C4 C5 1.406(3) .
C4 C7 1.459(3) .
C5 C6 1.382(3) .
C5 H5 0.9500 .
C6 C5 1.382(3) 2_655
C6 H6 0.9500 .
C7 C8 1.370(3) .
C7 C9 1.507(3) .
C8 C12 1.502(3) .
C9 C10 1.531(4) .
C9 H9A 0.9900 .
C9 H9B 0.9900 .
C10 C11 1.518(3) .
C10 H10A 0.9900 .
C10 H10B 0.9900 .
C11 H11A 0.9800 .
C11 H11B 0.9800 .
C11 H11C 0.9800 .
C12 C13 1.530(4) .
C12 H12A 0.9900 .
C12 H12B 0.9900 .
C13 C14 1.513(3) .
C13 H13A 0.9900 .
C13 H13B 0.9900 .
C14 H14A 0.9800 .
C14 H14B 0.9800 .
C14 H14C 0.9800 .
P1 F3 1.5638(18) .
P1 F3 1.5638(18) 7
P1 F2 1.570(2) .
P1 F2 1.570(2) 7
P1 F1 1.6036(15) 7
P1 F1 1.6036(15) .

loop_
_geom_torsion_atom_site_label_1
_geom_torsion_atom_site_label_2
_geom_torsion_atom_site_label_3
_geom_torsion_atom_site_label_4
_geom_torsion
_geom_torsion_site_symmetry_1
_geom_torsion_site_symmetry_4
C2 N1 N2 C1 -0.02(13) 2_655 .
N2 N1 N2 C1 -0.02(13) 2_655 .
C3 N1 N2 C1 179.98(13) . .
C2 N1 N2 C8 -179.9(2) 2_655 .
N2 N1 N2 C8 -179.9(2) 2_655 .
C3 N1 N2 C8 0.1(2) . .
N1 N2 C1 C1 0.1(3) . 2_655
C8 N2 C1 C1 179.9(3) . 2_655
C2 N1 C3 C4 0.37(16) 2_655 2_655
N2 N1 C3 C4 0.37(16) 2_655 2_655
N2 N1 C3 C4 -179.63(16) . 2_655
C2 N1 C3 C4 -179.63(16) 2_655 .
N2 N1 C3 C4 -179.63(16) 2_655 .
N2 N1 C3 C4 0.37(16) . .
N1 C3 C4 C5 -179.64(16) . .
C4 C3 C4 C5 0.36(16) 2_655 .
N1 C3 C4 C7 -0.3(2) . .
C4 C3 C4 C7 179.7(2) 2_655 .
C3 C4 C5 C6 -0.7(3) . .
C7 C4 C5 C6 180.0(2) . .
C4 C5 C6 C5 0.39(17) . 2_655
C3 C4 C7 C8 -0.2(3) . .
C5 C4 C7 C8 179.1(2) . .
C3 C4 C7 C9 177.97(19) . .
C5 C4 C7 C9 -2.8(4) . .
C4 C7 C8 N2 0.7(3) . .
C9 C7 C8 N2 -177.5(2) . .
C4 C7 C8 C12 179.9(2) . .
C9 C7 C8 C12 1.7(4) . .
N1 N2 C8 C7 -0.6(3) . .
C1 N2 C8 C7 179.5(3) . .
N1 N2 C8 C12 -179.91(19) . .
C1 N2 C8 C12 0.2(4) . .
C8 C7 C9 C10 99.1(3) . .
C4 C7 C9 C10 -79.1(3) . .
C7 C9 C10 C11 -176.2(2) . .
C7 C8 C12 C13 -89.2(3) . .
N2 C8 C12 C13 90.1(3) . .
C8 C12 C13 C14 -169.1(2) . .
